data_4032878
loop_
_publ_author_name
'Liu, Chao'
'Liu, Yan-Kai'

_publ_section_title
;
 Asymmetric Organocatalytic One-Pot, Two-Step Sequential Process to
 Synthesize Chiral Acetal-Containing Polycyclic Derivatives from Cyclic
 Hemiacetals and Enones.
;
_journal_issue 19
_journal_name_full 'The Journal of organic chemistry'
_journal_page_first 10450
_journal_page_last 10460
_journal_paper_doi 10.1021/acs.joc.7b01915
_journal_volume 82
_journal_year 2017
_chemical_absolute_configuration ad
_chemical_formula_moiety 'C28 H25 N O3'
_chemical_formula_sum 'C28 H25 N O3'
_chemical_formula_weight 423.49
_space_group_crystal_system monoclinic
_space_group_IT_number 4
_space_group_name_Hall 'P 2yb'
_space_group_name_H-M_alt 'P 1 21 1'
_symmetry_space_group_name_Hall 'P 2yb'
_symmetry_space_group_name_H-M 'P 1 21 1'
_atom_sites_solution_hydrogens geom
_atom_sites_solution_primary dual
_audit_creation_date 2016-08-31
_audit_creation_method
;
Olex2 1.2-beta
(compiled 2016.08.25 svn.r3337 for OlexSys, GUI svn.r5221)
;
_cell_angle_alpha 90
_cell_angle_beta 101.2410(10)
_cell_angle_gamma 90
_cell_formula_units_Z 2
_cell_length_a 8.6310(4)
_cell_length_b 6.1744(3)
_cell_length_c 20.4789(10)
_cell_measurement_reflns_used 9966
_cell_measurement_temperature 293
_cell_measurement_theta_max 68.3
_cell_measurement_theta_min 6.05
_cell_volume 1070.41(9)
_computing_cell_refinement 'SAINT v8.37A (Bruker, 2015)'
_computing_data_reduction 'SAINT v8.37A (Bruker, 2015)'
_computing_molecular_graphics 'Olex2 (Dolomanov et al., 2009)'
_computing_publication_material 'Olex2 (Dolomanov et al., 2009)'
_computing_structure_refinement 'ShelXL (Sheldrick, 2015)'
_computing_structure_solution 'ShelXT (Sheldrick, 2015)'
_diffrn_ambient_temperature 293
_diffrn_measured_fraction_theta_full 0.982
_diffrn_measured_fraction_theta_max 0.982
_diffrn_measurement_device_type 'Bruker P4'
_diffrn_radiation_type CuK\a
_diffrn_radiation_wavelength 1.54184
_diffrn_reflns_av_R_equivalents 0.0254
_diffrn_reflns_av_unetI/netI 0.0209
_diffrn_reflns_Laue_measured_fraction_full 0.982
_diffrn_reflns_Laue_measured_fraction_max 0.982
_diffrn_reflns_limit_h_max 10
_diffrn_reflns_limit_h_min -10
_diffrn_reflns_limit_k_max 7
_diffrn_reflns_limit_k_min -6
_diffrn_reflns_limit_l_max 24
_diffrn_reflns_limit_l_min -24
_diffrn_reflns_number 16632
_diffrn_reflns_point_group_measured_fraction_full 0.941
_diffrn_reflns_point_group_measured_fraction_max 0.938
_diffrn_reflns_theta_full 67.684
_diffrn_reflns_theta_max 68.363
_diffrn_reflns_theta_min 5.225
_exptl_absorpt_coefficient_mu 0.676
_exptl_absorpt_correction_T_max 0.7531
_exptl_absorpt_correction_T_min 0.5449
_exptl_absorpt_correction_type multi-scan
_exptl_absorpt_process_details
;
SADABS-2014/5 (Bruker,2014/5) was used for absorption correction.
wR2(int) was 0.1321 before and 0.0437 after correction.
The Ratio of minimum to maximum transmission is 0.7235.
The \l/2 correction factor is Not present.
;
_exptl_crystal_colour colourless
_exptl_crystal_colour_primary colourless
_exptl_crystal_density_diffrn 1.314
_exptl_crystal_description block
_exptl_crystal_F_000 448
_refine_diff_density_max 0.121
_refine_diff_density_min -0.102
_refine_diff_density_rms 0.025
_refine_ls_abs_structure_details
;
 Flack x determined using 1539 quotients [(I+)-(I-)]/[(I+)+(I-)]
 (Parsons, Flack and Wagner, Acta Cryst. B69 (2013) 249-259).
;
_refine_ls_abs_structure_Flack 0.02(5)
_refine_ls_extinction_coef 0.101(6)
_refine_ls_extinction_expression Fc^*^=kFc[1+0.001xFc^2^\l^3^/sin(2\q)]^-1/4^
_refine_ls_extinction_method 'SHELXL-2014/7 (Sheldrick 2014'
_refine_ls_goodness_of_fit_ref 1.060
_refine_ls_hydrogen_treatment constr
_refine_ls_matrix_type full
_refine_ls_number_parameters 290
_refine_ls_number_reflns 3693
_refine_ls_number_restraints 1
_refine_ls_restrained_S_all 1.060
_refine_ls_R_factor_all 0.0278
_refine_ls_R_factor_gt 0.0277
_refine_ls_shift/su_max 0.000
_refine_ls_shift/su_mean 0.000
_refine_ls_structure_factor_coef Fsqd
_refine_ls_weighting_details 'w=1/[\s^2^(Fo^2^)+(0.0434P)^2^+0.1005P] where P=(Fo^2^+2Fc^2^)/3'
_refine_ls_weighting_scheme calc
_refine_ls_wR_factor_gt 0.0738
_refine_ls_wR_factor_ref 0.0739
_reflns_Friedel_coverage 0.736
_reflns_Friedel_fraction_full 0.890
_reflns_Friedel_fraction_max 0.885
_reflns_number_gt 3673
_reflns_number_total 3693
_reflns_threshold_expression 'I > 2\s(I)'
_cod_data_source_file jo7b01915_si_002.cif
_cod_data_source_block cu_0830lc_0m
_cod_depositor_comments 'Adding full bibliography for 4032878--4032880.cif.'
_cod_database_code 4032878
_shelx_space_group_comment
;
The symmetry employed for this shelxl refinement is uniquely defined
by the following loop, which should always be used as a source of
symmetry information in preference to the above space-group names.
They are only intended as comments.
;
_olex2_refinement_description
;
1. Fixed Uiso
 At 1.2 times of:
  All C(H) groups, All C(H,H) groups
2.a Ternary CH refined with riding coordinates:
 C5(H5), C6(H6), C8(H8), C9(H9)
2.b Secondary CH2 refined with riding coordinates:
 C2(H2A,H2B), C7(H7A,H7B), C22(H22A,H22B)
2.c Aromatic/amide H refined with riding coordinates:
 C11(H11), C12(H12), C13(H13), C14(H14), C15(H15), C17(H17), C18(H18),
 C19(H19), C20(H20), C21(H21), C24(H24), C25(H25), C26(H26), C27(H27), C28(H28)
;
_shelx_shelxl_version_number 2014/7
_olex2_submission_special_instructions 'No special instructions were received'

loop_
_space_group_symop_operation_xyz
'x, y, z'
'-x, y+1/2, -z'

loop_
_atom_site_label
_atom_site_type_symbol
_atom_site_fract_x
_atom_site_fract_y
_atom_site_fract_z
_atom_site_U_iso_or_equiv
_atom_site_adp_type
_atom_site_occupancy
_atom_site_site_symmetry_order
_atom_site_calc_flag
_atom_site_refinement_flags_posn
O1 O 0.22815(18) 1.3915(2) 0.35097(7) 0.0532(4) Uani 1 1 d .
O2 O 0.29657(15) 1.2754(2) 0.22149(6) 0.0429(3) Uani 1 1 d .
O3 O 0.27497(14) 1.2739(2) 0.10900(6) 0.0464(3) Uani 1 1 d .
N1 N 0.33446(18) 1.0554(3) 0.38331(7) 0.0388(3) Uani 1 1 d .
C1 C 0.28943(19) 1.2204(3) 0.33981(8) 0.0368(4) Uani 1 1 d .
C2 C 0.41551(19) 0.8835(3) 0.35422(8) 0.0358(4) Uani 1 1 d .
H2A H 0.3638 0.7448 0.3563 0.043 Uiso 1 1 calc R
H2B H 0.5251 0.8717 0.3766 0.043 Uiso 1 1 calc R
C3 C 0.40216(18) 0.9577(3) 0.28356(8) 0.0326(4) Uani 1 1 d .
C4 C 0.33184(18) 1.1487(3) 0.27667(8) 0.0343(4) Uani 1 1 d .
C5 C 0.3729(2) 1.2081(3) 0.16787(8) 0.0402(4) Uani 1 1 d .
H5 H 0.4771 1.2760 0.1725 0.048 Uiso 1 1 calc R
C6 C 0.1643(2) 1.1007(4) 0.08486(8) 0.0443(4) Uani 1 1 d .
H6 H 0.1784 1.0604 0.0401 0.053 Uiso 1 1 calc R
C7 C 0.2154(2) 0.9083(3) 0.13135(9) 0.0436(4) Uani 1 1 d .
H7A H 0.1506 0.8971 0.1649 0.052 Uiso 1 1 calc R
H7B H 0.2089 0.7735 0.1066 0.052 Uiso 1 1 calc R
C8 C 0.3867(2) 0.9623(3) 0.16286(8) 0.0388(4) Uani 1 1 d .
H8 H 0.4530 0.9299 0.1303 0.047 Uiso 1 1 calc R
C9 C 0.45406(19) 0.8392(3) 0.22762(8) 0.0349(4) Uani 1 1 d .
H9 H 0.4056 0.6951 0.2244 0.042 Uiso 1 1 calc R
C10 C 0.63342(19) 0.8094(3) 0.24202(8) 0.0367(4) Uani 1 1 d .
C11 C 0.7359(2) 0.9711(4) 0.22993(11) 0.0492(5) Uani 1 1 d .
H11 H 0.6952 1.1014 0.2112 0.059 Uiso 1 1 calc R
C12 C 0.8979(2) 0.9412(4) 0.24535(11) 0.0549(5) Uani 1 1 d .
H12 H 0.9650 1.0515 0.2372 0.066 Uiso 1 1 calc R
C13 C 0.9601(2) 0.7494(4) 0.27259(10) 0.0524(5) Uani 1 1 d .
H13 H 1.0689 0.7287 0.2822 0.063 Uiso 1 1 calc R
C14 C 0.8604(2) 0.5880(4) 0.28564(11) 0.0569(6) Uani 1 1 d .
H14 H 0.9019 0.4586 0.3047 0.068 Uiso 1 1 calc R
C15 C 0.6980(2) 0.6184(4) 0.27042(10) 0.0474(5) Uani 1 1 d .
H15 H 0.6315 0.5085 0.2795 0.057 Uiso 1 1 calc R
C16 C -0.0041(2) 1.1757(4) 0.08014(8) 0.0448(4) Uani 1 1 d .
C17 C -0.0428(2) 1.3571(4) 0.11284(11) 0.0546(5) Uani 1 1 d .
H17 H 0.0365 1.4371 0.1395 0.066 Uiso 1 1 calc R
C18 C -0.1991(3) 1.4211(5) 0.10623(12) 0.0696(7) Uani 1 1 d .
H18 H -0.2240 1.5437 0.1285 0.083 Uiso 1 1 calc R
C19 C -0.3170(3) 1.3046(7) 0.06706(13) 0.0807(10) Uani 1 1 d .
H19 H -0.4218 1.3475 0.0626 0.097 Uiso 1 1 calc R
C20 C -0.2792(3) 1.1258(7) 0.03479(15) 0.0915(11) Uani 1 1 d .
H20 H -0.3588 1.0461 0.0082 0.110 Uiso 1 1 calc R
C21 C -0.1232(3) 1.0611(6) 0.04113(12) 0.0735(8) Uani 1 1 d .
H21 H -0.0992 0.9386 0.0186 0.088 Uiso 1 1 calc R
C22 C 0.3474(2) 1.0819(3) 0.45476(8) 0.0455(4) Uani 1 1 d .
H22A H 0.2947 1.2155 0.4626 0.055 Uiso 1 1 calc R
H22B H 0.4582 1.0977 0.4749 0.055 Uiso 1 1 calc R
C23 C 0.27949(18) 0.9007(3) 0.48968(8) 0.0346(4) Uani 1 1 d .
C24 C 0.17605(19) 0.7474(3) 0.45709(8) 0.0398(4) Uani 1 1 d .
H24 H 0.1454 0.7528 0.4110 0.048 Uiso 1 1 calc R
C25 C 0.1172(2) 0.5849(4) 0.49242(10) 0.0464(5) Uani 1 1 d .
H25 H 0.0475 0.4828 0.4699 0.056 Uiso 1 1 calc R
C26 C 0.1615(2) 0.5744(4) 0.56068(10) 0.0488(5) Uani 1 1 d .
H26 H 0.1228 0.4650 0.5843 0.059 Uiso 1 1 calc R
C27 C 0.2640(2) 0.7276(4) 0.59375(9) 0.0472(5) Uani 1 1 d .
H27 H 0.2932 0.7226 0.6399 0.057 Uiso 1 1 calc R
C28 C 0.3233(2) 0.8879(3) 0.55884(8) 0.0420(4) Uani 1 1 d .
H28 H 0.3934 0.9890 0.5817 0.050 Uiso 1 1 calc R

loop_
_atom_site_aniso_label
_atom_site_aniso_U_11
_atom_site_aniso_U_22
_atom_site_aniso_U_33
_atom_site_aniso_U_23
_atom_site_aniso_U_13
_atom_site_aniso_U_12
O1 0.0689(8) 0.0362(8) 0.0562(8) -0.0068(6) 0.0159(6) 0.0145(7)
O2 0.0545(7) 0.0341(7) 0.0391(6) 0.0059(5) 0.0069(5) 0.0091(6)
O3 0.0443(7) 0.0517(8) 0.0414(6) 0.0135(6) 0.0038(5) -0.0022(6)
N1 0.0475(8) 0.0335(8) 0.0381(7) -0.0007(6) 0.0148(6) 0.0046(6)
C1 0.0374(8) 0.0308(9) 0.0426(9) -0.0034(7) 0.0087(6) 0.0011(7)
C2 0.0387(8) 0.0311(9) 0.0393(8) 0.0021(7) 0.0119(6) 0.0036(7)
C3 0.0304(7) 0.0314(9) 0.0370(8) 0.0010(6) 0.0091(6) -0.0001(6)
C4 0.0349(7) 0.0305(9) 0.0369(8) 0.0024(6) 0.0055(6) 0.0002(6)
C5 0.0381(8) 0.0434(11) 0.0386(8) 0.0085(8) 0.0061(7) -0.0016(7)
C6 0.0445(9) 0.0542(12) 0.0332(8) -0.0031(8) 0.0054(7) 0.0004(8)
C7 0.0439(9) 0.0447(11) 0.0411(9) -0.0052(8) 0.0053(7) -0.0017(8)
C8 0.0376(8) 0.0444(10) 0.0362(8) -0.0015(7) 0.0114(6) 0.0013(7)
C9 0.0363(8) 0.0310(9) 0.0390(8) -0.0011(6) 0.0110(6) 0.0026(6)
C10 0.0382(8) 0.0394(10) 0.0349(8) -0.0009(7) 0.0126(6) 0.0061(7)
C11 0.0414(9) 0.0457(11) 0.0629(11) 0.0105(9) 0.0163(8) 0.0062(8)
C12 0.0393(9) 0.0653(15) 0.0629(12) 0.0086(11) 0.0164(8) -0.0011(10)
C13 0.0364(9) 0.0724(15) 0.0487(10) 0.0032(10) 0.0091(7) 0.0095(9)
C14 0.0489(10) 0.0595(14) 0.0610(12) 0.0144(11) 0.0075(9) 0.0176(10)
C15 0.0449(10) 0.0453(12) 0.0522(10) 0.0064(9) 0.0101(8) 0.0057(8)
C16 0.0437(9) 0.0582(12) 0.0314(8) 0.0054(8) 0.0042(7) -0.0005(8)
C17 0.0527(11) 0.0578(14) 0.0537(11) 0.0019(10) 0.0112(8) 0.0041(10)
C18 0.0639(13) 0.0820(19) 0.0669(14) 0.0137(14) 0.0232(11) 0.0209(13)
C19 0.0472(12) 0.135(3) 0.0601(13) 0.0292(17) 0.0110(10) 0.0208(15)
C20 0.0503(13) 0.142(3) 0.0747(17) -0.013(2) -0.0068(12) -0.0137(17)
C21 0.0549(12) 0.099(2) 0.0618(13) -0.0242(15) 0.0001(10) -0.0053(14)
C22 0.0606(11) 0.0399(11) 0.0382(9) -0.0053(8) 0.0150(8) -0.0099(9)
C23 0.0336(7) 0.0354(9) 0.0365(8) -0.0047(7) 0.0109(6) 0.0029(7)
C24 0.0366(8) 0.0479(11) 0.0360(8) -0.0061(8) 0.0102(6) -0.0002(8)
C25 0.0416(9) 0.0462(11) 0.0537(10) -0.0079(9) 0.0152(8) -0.0097(8)
C26 0.0524(10) 0.0445(11) 0.0534(10) 0.0033(9) 0.0198(8) -0.0031(9)
C27 0.0533(10) 0.0518(12) 0.0369(8) 0.0020(8) 0.0097(7) 0.0038(9)
C28 0.0448(9) 0.0419(10) 0.0382(8) -0.0059(8) 0.0057(7) -0.0027(8)

loop_
_atom_type_symbol
_atom_type_description
_atom_type_scat_dispersion_real
_atom_type_scat_dispersion_imag
_atom_type_scat_source
C C 0.0180 0.0090 'International Tables Vol C Tables 4.2.6.8 and 6.1.1.4'
H H 0.0000 0.0000 'International Tables Vol C Tables 4.2.6.8 and 6.1.1.4'
N N 0.0310 0.0180 'International Tables Vol C Tables 4.2.6.8 and 6.1.1.4'
O O 0.0490 0.0320 'International Tables Vol C Tables 4.2.6.8 and 6.1.1.4'

loop_
_geom_angle_atom_site_label_1
_geom_angle_atom_site_label_2
_geom_angle_atom_site_label_3
_geom_angle
C4 O2 C5 113.83(14)
C5 O3 C6 109.13(14)
C1 N1 C2 112.08(13)
C1 N1 C22 122.06(15)
C22 N1 C2 122.89(15)
O1 C1 N1 127.15(16)
O1 C1 C4 127.73(17)
N1 C1 C4 105.12(14)
N1 C2 H2A 111.2
N1 C2 H2B 111.2
N1 C2 C3 102.62(14)
H2A C2 H2B 109.2
C3 C2 H2A 111.2
C3 C2 H2B 111.2
C4 C3 C2 108.84(15)
C4 C3 C9 123.59(15)
C9 C3 C2 127.55(16)
O2 C4 C1 120.07(15)
C3 C4 O2 128.79(16)
C3 C4 C1 111.14(15)
O2 C5 H5 110.4
O2 C5 C8 112.94(15)
O3 C5 O2 106.53(14)
O3 C5 H5 110.4
O3 C5 C8 105.91(16)
C8 C5 H5 110.4
O3 C6 H6 108.1
O3 C6 C7 105.57(13)
O3 C6 C16 110.88(17)
C7 C6 H6 108.1
C16 C6 H6 108.1
C16 C6 C7 115.72(16)
C6 C7 H7A 111.1
C6 C7 H7B 111.1
H7A C7 H7B 109.1
C8 C7 C6 103.30(16)
C8 C7 H7A 111.1
C8 C7 H7B 111.1
C5 C8 C7 99.39(15)
C5 C8 H8 108.2
C5 C8 C9 116.99(15)
C7 C8 H8 108.2
C7 C8 C9 115.24(15)
C9 C8 H8 108.2
C3 C9 C8 107.35(14)
C3 C9 H9 107.8
C3 C9 C10 110.69(13)
C8 C9 H9 107.8
C10 C9 C8 115.02(13)
C10 C9 H9 107.8
C11 C10 C9 122.36(17)
C15 C10 C9 119.56(16)
C15 C10 C11 118.04(17)
C10 C11 H11 119.5
C12 C11 C10 120.9(2)
C12 C11 H11 119.5
C11 C12 H12 119.8
C13 C12 C11 120.4(2)
C13 C12 H12 119.8
C12 C13 H13 120.2
C12 C13 C14 119.57(17)
C14 C13 H13 120.2
C13 C14 H14 120.0
C13 C14 C15 120.1(2)
C15 C14 H14 120.0
C10 C15 C14 121.1(2)
C10 C15 H15 119.5
C14 C15 H15 119.5
C17 C16 C6 122.63(18)
C21 C16 C6 118.9(2)
C21 C16 C17 118.5(2)
C16 C17 H17 119.8
C16 C17 C18 120.5(2)
C18 C17 H17 119.8
C17 C18 H18 119.8
C19 C18 C17 120.3(3)
C19 C18 H18 119.8
C18 C19 H19 120.3
C20 C19 C18 119.3(2)
C20 C19 H19 120.3
C19 C20 H20 119.7
C19 C20 C21 120.6(3)
C21 C20 H20 119.7
C16 C21 C20 120.7(3)
C16 C21 H21 119.6
C20 C21 H21 119.6
N1 C22 H22A 108.4
N1 C22 H22B 108.4
N1 C22 C23 115.66(15)
H22A C22 H22B 107.4
C23 C22 H22A 108.4
C23 C22 H22B 108.4
C24 C23 C22 123.67(15)
C24 C23 C28 118.27(16)
C28 C23 C22 118.06(16)
C23 C24 H24 119.6
C23 C24 C25 120.71(16)
C25 C24 H24 119.6
C24 C25 H25 119.8
C26 C25 C24 120.35(18)
C26 C25 H25 119.8
C25 C26 H26 120.3
C25 C26 C27 119.41(19)
C27 C26 H26 120.3
C26 C27 H27 119.8
C28 C27 C26 120.38(17)
C28 C27 H27 119.8
C23 C28 H28 119.6
C27 C28 C23 120.89(17)
C27 C28 H28 119.6

loop_
_geom_bond_atom_site_label_1
_geom_bond_atom_site_label_2
_geom_bond_distance
O1 C1 1.223(2)
O2 C4 1.359(2)
O2 C5 1.447(2)
O3 C5 1.391(2)
O3 C6 1.455(3)
N1 C1 1.359(2)
N1 C2 1.461(2)
N1 C22 1.455(2)
C1 C4 1.479(2)
C2 H2A 0.9700
C2 H2B 0.9700
C2 C3 1.501(2)
C3 C4 1.321(2)
C3 C9 1.499(2)
C5 H5 0.9800
C5 C8 1.527(3)
C6 H6 0.9800
C6 C7 1.533(3)
C6 C16 1.510(3)
C7 H7A 0.9700
C7 H7B 0.9700
C7 C8 1.531(2)
C8 H8 0.9800
C8 C9 1.541(2)
C9 H9 0.9800
C9 C10 1.530(2)
C10 C11 1.388(3)
C10 C15 1.383(3)
C11 H11 0.9300
C11 C12 1.385(3)
C12 H12 0.9300
C12 C13 1.373(3)
C13 H13 0.9300
C13 C14 1.376(4)
C14 H14 0.9300
C14 C15 1.388(3)
C15 H15 0.9300
C16 C17 1.379(3)
C16 C21 1.370(3)
C17 H17 0.9300
C17 C18 1.387(3)
C18 H18 0.9300
C18 C19 1.370(5)
C19 H19 0.9300
C19 C20 1.359(5)
C20 H20 0.9300
C20 C21 1.386(4)
C21 H21 0.9300
C22 H22A 0.9700
C22 H22B 0.9700
C22 C23 1.507(3)
C23 C24 1.381(3)
C23 C28 1.395(2)
C24 H24 0.9300
C24 C25 1.389(3)
C25 H25 0.9300
C25 C26 1.377(3)
C26 H26 0.9300
C26 C27 1.379(3)
C27 H27 0.9300
C27 C28 1.377(3)
C28 H28 0.9300

loop_
_geom_torsion_atom_site_label_1
_geom_torsion_atom_site_label_2
_geom_torsion_atom_site_label_3
_geom_torsion_atom_site_label_4
_geom_torsion
O1 C1 C4 O2 -2.9(3)
O1 C1 C4 C3 177.41(17)
O2 C5 C8 C7 75.58(17)
O2 C5 C8 C9 -49.1(2)
O3 C5 C8 C7 -40.64(16)
O3 C5 C8 C9 -165.33(13)
O3 C6 C7 C8 -19.84(18)
O3 C6 C16 C17 -17.9(2)
O3 C6 C16 C21 161.2(2)
N1 C1 C4 O2 177.55(14)
N1 C1 C4 C3 -2.12(19)
N1 C2 C3 C4 3.13(17)
N1 C2 C3 C9 -175.41(15)
N1 C22 C23 C24 -16.6(3)
N1 C22 C23 C28 163.71(16)
C1 N1 C2 C3 -4.63(19)
C1 N1 C22 C23 136.04(18)
C2 N1 C1 O1 -175.29(17)
C2 N1 C1 C4 4.24(19)
C2 N1 C22 C23 -65.0(2)
C2 C3 C4 O2 179.60(16)
C2 C3 C4 C1 -0.77(18)
C2 C3 C9 C8 169.50(15)
C2 C3 C9 C10 -64.2(2)
C3 C9 C10 C11 -82.1(2)
C3 C9 C10 C15 95.38(19)
C4 O2 C5 O3 151.86(14)
C4 O2 C5 C8 36.0(2)
C4 C3 C9 C8 -8.8(2)
C4 C3 C9 C10 117.44(17)
C5 O2 C4 C1 167.86(15)
C5 O2 C4 C3 -12.5(2)
C5 O3 C6 C7 -5.97(19)
C5 O3 C6 C16 120.08(16)
C5 C8 C9 C3 33.35(19)
C5 C8 C9 C10 -90.31(19)
C6 O3 C5 O2 -90.64(17)
C6 O3 C5 C8 29.85(18)
C6 C7 C8 C5 35.38(17)
C6 C7 C8 C9 161.28(14)
C6 C16 C17 C18 179.1(2)
C6 C16 C21 C20 -179.2(3)
C7 C6 C16 C17 102.3(2)
C7 C6 C16 C21 -78.7(2)
C7 C8 C9 C3 -82.90(18)
C7 C8 C9 C10 153.44(15)
C8 C9 C10 C11 39.7(2)
C8 C9 C10 C15 -142.75(16)
C9 C3 C4 O2 -1.8(3)
C9 C3 C4 C1 177.84(14)
C9 C10 C11 C12 178.09(18)
C9 C10 C15 C14 -178.42(19)
C10 C11 C12 C13 0.4(3)
C11 C10 C15 C14 -0.8(3)
C11 C12 C13 C14 -1.2(3)
C12 C13 C14 C15 0.9(3)
C13 C14 C15 C10 0.1(3)
C15 C10 C11 C12 0.5(3)
C16 C6 C7 C8 -142.86(16)
C16 C17 C18 C19 0.0(4)
C17 C16 C21 C20 -0.2(4)
C17 C18 C19 C20 0.0(4)
C18 C19 C20 C21 -0.1(5)
C19 C20 C21 C16 0.2(5)
C21 C16 C17 C18 0.1(3)
C22 N1 C1 O1 -14.3(3)
C22 N1 C1 C4 165.26(15)
C22 N1 C2 C3 -165.46(15)
C22 C23 C24 C25 -179.66(17)
C22 C23 C28 C27 179.27(17)
C23 C24 C25 C26 -0.1(3)
C24 C23 C28 C27 -0.5(3)
C24 C25 C26 C27 0.5(3)
C25 C26 C27 C28 -0.9(3)
C26 C27 C28 C23 0.9(3)
C28 C23 C24 C25 0.1(3)
